data_7130787
loop_
_publ_author_name
'Toda, Yasunori'
'Shiokawa, Ryota'
'Iwasaki, Masaya'
'Yamaguchi, Daisuke'
'Kawamura, Keisuke'
'Sukegawa, Kimiya'
'Suga, Hiroyuki'

_publ_section_title
;
 Tetraarylphosphonium salt-catalyzed formal [3+2] cycloaddition between
 epoxides and trichloroacetonitrile for the synthesis of \b-amino alcohol
 derivatives.
;
_journal_name_full 'Chemical communications (Cambridge, England)'
_journal_paper_doi 10.1039/d2cc03782c
_journal_year 2022
_chemical_formula_sum 'C30 H32 Br O P'
_chemical_formula_weight 519.44
_space_group_crystal_system monoclinic
_space_group_IT_number 14
_space_group_name_Hall '-P 2ybc'
_space_group_name_H-M_alt 'P 1 21/c 1'
_atom_sites_solution_hydrogens geom
_atom_sites_solution_primary direct
_atom_sites_solution_secondary difmap
_audit_update_record
;
2022-06-28 deposited with the CCDC.	2022-09-22 downloaded from the CCDC.
;
_cell_angle_alpha 90
_cell_angle_beta 95.971(2)
_cell_angle_gamma 90
_cell_formula_units_Z 4
_cell_length_a 9.5046(12)
_cell_length_b 10.4709(13)
_cell_length_c 27.185(3)
_cell_measurement_reflns_used 189
_cell_measurement_temperature 93.(2)
_cell_measurement_theta_max 24.7086
_cell_measurement_theta_min 2.0895
_cell_volume 2690.8(6)
_computing_cell_refinement 'APEX2 v2010.11-3 (Bruker AXS)'
_computing_data_collection 'Bruker Instrument Service v2010.11.0.0'
_computing_data_reduction 'SAINT V7.68A (Bruker AXS, 2009)'
_computing_molecular_graphics 'XSHELL V6.3.1 (Bruker AXS)'
_computing_publication_material 'Generate Report (Bruker AXS)'
_computing_structure_refinement 'SHELXL-97 (Sheldrick, 2008)'
_computing_structure_solution 'SHELXS-97 (Sheldrick, 2008)'
_diffrn_ambient_temperature 93.(2)
_diffrn_detector_area_resol_mean 8.3333
_diffrn_measured_fraction_theta_full 0.992
_diffrn_measured_fraction_theta_max 0.992
_diffrn_measurement_device_type 'Bruker D8 goniometer'
_diffrn_measurement_method 'omega scans'
_diffrn_radiation_monochromator graphite
_diffrn_radiation_type MoK\a
_diffrn_radiation_wavelength 0.71073
_diffrn_reflns_av_R_equivalents 0.0426
_diffrn_reflns_av_sigmaI/netI 0.0385
_diffrn_reflns_limit_h_max 12
_diffrn_reflns_limit_h_min -12
_diffrn_reflns_limit_k_max 13
_diffrn_reflns_limit_k_min -13
_diffrn_reflns_limit_l_max 35
_diffrn_reflns_limit_l_min -35
_diffrn_reflns_number 30803
_diffrn_reflns_theta_full 27.92
_diffrn_reflns_theta_max 27.92
_diffrn_reflns_theta_min 1.51
_diffrn_source 'sealed tube'
_exptl_absorpt_coefficient_mu 1.607
_exptl_absorpt_correction_T_max 0.70
_exptl_absorpt_correction_T_min 0.64
_exptl_absorpt_correction_type multi-scan
_exptl_absorpt_process_details 'SADABS V2008/1 (Bruker AXS)'
_exptl_crystal_colour colourless
_exptl_crystal_density_diffrn 1.282
_exptl_crystal_density_method 'not measured'
_exptl_crystal_description block
_exptl_crystal_F_000 1080
_exptl_crystal_size_max 0.300
_exptl_crystal_size_mid 0.250
_exptl_crystal_size_min 0.240
_refine_diff_density_max 0.593
_refine_diff_density_min -0.361
_refine_ls_extinction_method none
_refine_ls_goodness_of_fit_ref 1.178
_refine_ls_hydrogen_treatment constr
_refine_ls_matrix_type full
_refine_ls_number_parameters 303
_refine_ls_number_reflns 6403
_refine_ls_number_restraints 0
_refine_ls_restrained_S_all 1.178
_refine_ls_R_factor_all 0.0778
_refine_ls_R_factor_gt 0.0425
_refine_ls_shift/su_max 0.032
_refine_ls_shift/su_mean 0.002
_refine_ls_structure_factor_coef Fsqd
_refine_ls_weighting_details 'calc w=1/[\s^2^(Fo^2^)+(0.0523P)^2^+0.0000P] where P=(Fo^2^+2Fc^2^)/3'
_refine_ls_weighting_scheme calc
_refine_ls_wR_factor_gt 0.1052
_refine_ls_wR_factor_ref 0.1160
_reflns_number_gt 4308
_reflns_number_total 6403
_reflns_threshold_expression >2sigma(I)
_cod_data_source_file d2cc03782c2.cif
_cod_data_source_block I
_cod_database_code 7130787

loop_
_space_group_symop_operation_xyz
'x, y, z'
'-x, y+1/2, -z+1/2'
'-x, -y, -z'
'x, -y-1/2, z-1/2'

loop_
_atom_site_type_symbol
_atom_site_label
_atom_site_fract_x
_atom_site_fract_y
_atom_site_fract_z
_atom_site_U_iso_or_equiv
_atom_site_adp_type
_atom_site_calc_flag
_atom_site_refinement_flags
_atom_site_occupancy
_atom_site_disorder_assembly
_atom_site_disorder_group
Br Br1 0.32165(3) 0.07280(3) 0.412154(10) 0.06376(13) Uani d . 1 . .
P P1 0.12545(6) 0.52776(6) 0.61136(2) 0.03114(14) Uani d . 1 . .
O O1 0.3245(2) 0.62140(18) 0.82142(6) 0.0517(5) Uani d . 1 . .
H H33 0.3047 0.5596 0.8392 0.078 Uiso calc R 1 . .
C C1 0.3692(3) 0.1920(3) 0.55533(11) 0.0570(8) Uani d . 1 . .
H H1 0.419 0.1214 0.5436 0.068 Uiso calc R 1 . .
C C2 0.3546(3) 0.2024(3) 0.60501(11) 0.0557(7) Uani d . 1 . .
H H2 0.3934 0.1387 0.6273 0.067 Uiso calc R 1 . .
C C3 0.2835(3) 0.3054(2) 0.62248(9) 0.0453(6) Uani d . 1 . .
H H3 0.2742 0.3131 0.6568 0.054 Uiso calc R 1 . .
C C4 0.2257(2) 0.3973(2) 0.58969(8) 0.0365(5) Uani d . 1 . .
C C5 0.1798(2) 0.55982(19) 0.67504(8) 0.0303(5) Uani d . 1 . .
C C6 0.2973(2) 0.6372(2) 0.68865(8) 0.0322(5) Uani d . 1 . .
H H6 0.3452 0.6764 0.6636 0.039 Uiso calc R 1 . .
C C7 0.3449(2) 0.6577(2) 0.73754(8) 0.0330(5) Uani d . 1 . .
C C8 0.4711(3) 0.7423(3) 0.75357(9) 0.0488(7) Uani d . 1 . .
H H8 0.5168 0.7037 0.7849 0.059 Uiso calc R 1 . .
C C9 0.5827(3) 0.7441(3) 0.71890(14) 0.0852(11) Uani d . 1 . .
H H9A 0.5466 0.7878 0.6883 0.128 Uiso calc R 1 . .
H H9B 0.6089 0.6563 0.7113 0.128 Uiso calc R 1 . .
H H9C 0.6661 0.7895 0.7343 0.128 Uiso calc R 1 . .
C C10 -0.0169(4) 0.3529(3) 0.78665(13) 0.0799(10) Uani d . 1 . .
H H10A -0.0596 0.3193 0.8153 0.12 Uiso calc R 1 . .
H H10B 0.0475 0.2891 0.7751 0.12 Uiso calc R 1 . .
H H10C -0.0914 0.3724 0.76 0.12 Uiso calc R 1 . .
C C11 0.0648(3) 0.4734(3) 0.80139(9) 0.0498(7) Uani d . 1 . .
H H11 0.1341 0.4506 0.8303 0.06 Uiso calc R 1 . .
C C12 -0.0284(5) 0.5756(4) 0.81878(17) 0.1146(17) Uani d . 1 . .
H H12A -0.1044 0.5948 0.7926 0.172 Uiso calc R 1 . .
H H12B 0.0277 0.6528 0.8267 0.172 Uiso calc R 1 . .
H H12C -0.0695 0.546 0.8484 0.172 Uiso calc R 1 . .
C C13 0.1505(2) 0.5247(2) 0.76156(8) 0.0333(5) Uani d . 1 . .
C C14 0.2719(2) 0.5992(2) 0.77392(8) 0.0328(5) Uani d . 1 . .
C C15 0.4253(4) 0.8710(3) 0.76720(18) 0.1013(14) Uani d . 1 . .
H H15A 0.5063 0.9179 0.7835 0.152 Uiso calc R 1 . .
H H15B 0.3518 0.8636 0.7898 0.152 Uiso calc R 1 . .
H H15C 0.3873 0.917 0.7373 0.152 Uiso calc R 1 . .
C C16 0.3125(3) 0.2824(3) 0.52268(11) 0.0606(8) Uani d . 1 . .
H H16 0.3229 0.2742 0.4884 0.073 Uiso calc R 1 . .
C C17 0.2402(3) 0.3859(3) 0.53939(10) 0.0521(7) Uani d . 1 . .
H H17 0.2008 0.4486 0.5167 0.063 Uiso calc R 1 . .
C C18 0.1537(2) 0.6655(2) 0.57440(8) 0.0357(5) Uani d . 1 . .
C C19 0.0437(3) 0.7434(3) 0.55682(12) 0.0635(8) Uani d . 1 . .
H H19 -0.0503 0.7229 0.5629 0.076 Uiso calc R 1 . .
C C20 0.0703(4) 0.8524(3) 0.53019(16) 0.0972(13) Uani d . 1 . .
H H20 -0.0063 0.9054 0.5177 0.117 Uiso calc R 1 . .
C C21 0.2043(4) 0.8842(3) 0.52173(14) 0.0799(10) Uani d . 1 . .
H H21 0.2209 0.9592 0.5036 0.096 Uiso calc R 1 . .
C C22 0.3143(3) 0.8087(3) 0.53925(11) 0.0645(8) Uani d . 1 . .
H H22 0.4081 0.8319 0.5338 0.077 Uiso calc R 1 . .
C C23 0.2906(3) 0.6982(3) 0.56509(9) 0.0501(7) Uani d . 1 . .
H H23 0.3677 0.6446 0.5765 0.06 Uiso calc R 1 . .
C C24 -0.0585(2) 0.4853(2) 0.60528(8) 0.0346(5) Uani d . 1 . .
C C25 -0.1586(3) 0.5710(3) 0.61950(10) 0.0497(7) Uani d . 1 . .
H H25 -0.1285 0.6505 0.6337 0.06 Uiso calc R 1 . .
C C26 -0.3002(3) 0.5420(3) 0.61323(12) 0.0640(8) Uani d . 1 . .
H H26 -0.368 0.6029 0.6215 0.077 Uiso calc R 1 . .
C C27 -0.3431(3) 0.4249(3) 0.59502(12) 0.0721(10) Uani d . 1 . .
H H27 -0.441 0.4045 0.591 0.087 Uiso calc R 1 . .
C C28 -0.2465(3) 0.3367(3) 0.58253(11) 0.0662(9) Uani d . 1 . .
H H28 -0.2773 0.2546 0.5711 0.079 Uiso calc R 1 . .
C C29 -0.1040(3) 0.3672(3) 0.58646(10) 0.0483(6) Uani d . 1 . .
H H29 -0.0375 0.3075 0.5763 0.058 Uiso calc R 1 . .
C C30 0.1081(2) 0.5048(2) 0.71185(8) 0.0336(5) Uani d . 1 . .
H H30 0.028 0.4524 0.7026 0.04 Uiso calc R 1 . .

loop_
_atom_site_aniso_label
_atom_site_aniso_U_11
_atom_site_aniso_U_22
_atom_site_aniso_U_33
_atom_site_aniso_U_12
_atom_site_aniso_U_13
_atom_site_aniso_U_23
Br1 0.0713(2) 0.0715(2) 0.04666(19) 0.00393(15) -0.00252(14) -0.01833(14)
P1 0.0307(3) 0.0323(3) 0.0297(3) 0.0003(2) -0.0006(2) -0.0025(2)
O1 0.0645(12) 0.0602(12) 0.0286(9) -0.0275(10) -0.0043(8) 0.0019(8)
C1 0.0489(16) 0.0456(16) 0.076(2) 0.0054(13) 0.0022(14) -0.0238(15)
C2 0.0558(17) 0.0409(15) 0.069(2) 0.0132(13) -0.0012(14) -0.0011(14)
C3 0.0466(15) 0.0443(15) 0.0447(14) 0.0061(12) 0.0031(11) -0.0005(12)
C4 0.0317(12) 0.0372(13) 0.0395(13) 0.0052(10) -0.0020(10) -0.0072(10)
C5 0.0328(12) 0.0278(11) 0.0296(11) 0.0020(9) -0.0008(9) -0.0022(9)
C6 0.0335(12) 0.0303(12) 0.0336(12) -0.0032(9) 0.0067(9) -0.0022(9)
C7 0.0323(12) 0.0304(12) 0.0360(12) -0.0037(9) 0.0011(10) -0.0015(9)
C8 0.0504(16) 0.0578(17) 0.0380(14) -0.0273(13) 0.0034(12) -0.0077(12)
C9 0.058(2) 0.091(3) 0.109(3) -0.0391(19) 0.0232(19) -0.020(2)
C10 0.085(2) 0.076(2) 0.080(2) -0.0436(19) 0.0195(19) 0.0110(18)
C11 0.0486(15) 0.0626(17) 0.0374(14) -0.0207(14) 0.0008(12) 0.0090(13)
C12 0.143(4) 0.090(3) 0.129(4) -0.008(3) 0.103(3) -0.009(2)
C13 0.0350(12) 0.0296(11) 0.0344(12) -0.0038(10) -0.0010(10) 0.0038(9)
C14 0.0386(12) 0.0296(12) 0.0292(12) -0.0031(10) -0.0008(9) -0.0014(9)
C15 0.086(3) 0.063(2) 0.155(4) -0.030(2) 0.015(3) -0.040(2)
C16 0.0607(19) 0.071(2) 0.0490(16) 0.0100(16) 0.0018(14) -0.0253(15)
C17 0.0540(17) 0.0611(17) 0.0392(14) 0.0136(14) -0.0050(12) -0.0106(13)
C18 0.0385(13) 0.0369(13) 0.0303(12) -0.0037(10) -0.0031(10) 0.0010(10)
C19 0.0453(16) 0.0535(18) 0.091(2) 0.0009(13) 0.0017(15) 0.0273(16)
C20 0.075(2) 0.066(2) 0.149(4) 0.0067(19) 0.003(2) 0.060(2)
C21 0.089(3) 0.0545(19) 0.095(3) -0.0194(19) 0.005(2) 0.0275(19)
C22 0.0586(19) 0.077(2) 0.0585(18) -0.0269(17) 0.0096(15) 0.0063(16)
C23 0.0383(14) 0.0692(19) 0.0425(15) -0.0022(13) 0.0026(11) 0.0069(13)
C24 0.0311(12) 0.0395(13) 0.0320(12) -0.0043(10) -0.0018(9) -0.0013(10)
C25 0.0390(14) 0.0560(17) 0.0541(16) -0.0033(12) 0.0043(12) -0.0122(13)
C26 0.0349(15) 0.088(2) 0.069(2) 0.0006(15) 0.0089(14) -0.0166(17)
C27 0.0406(17) 0.101(3) 0.074(2) -0.0216(17) 0.0050(15) -0.0145(19)
C28 0.059(2) 0.067(2) 0.072(2) -0.0274(17) 0.0024(16) -0.0153(16)
C29 0.0477(15) 0.0452(15) 0.0516(16) -0.0076(12) 0.0027(12) -0.0043(12)
C30 0.0319(12) 0.0305(12) 0.0376(13) -0.0059(9) -0.0001(10) -0.0035(10)

loop_
_atom_type_symbol
_atom_type_description
_atom_type_scat_dispersion_real
_atom_type_scat_dispersion_imag
_atom_type_scat_source
C C 0.0033 0.0016 'International Tables Vol C Tables 4.2.6.8 and 6.1.1.4'
H H 0.0000 0.0000 'International Tables Vol C Tables 4.2.6.8 and 6.1.1.4'
O O 0.0106 0.0060 'International Tables Vol C Tables 4.2.6.8 and 6.1.1.4'
P P 0.1023 0.0942 'International Tables Vol C Tables 4.2.6.8 and 6.1.1.4'
Br Br -0.2901 2.4595 'International Tables Vol C Tables 4.2.6.8 and 6.1.1.4'

loop_
_geom_angle_atom_site_label_1
_geom_angle_atom_site_label_2
_geom_angle_atom_site_label_3
_geom_angle_site_symmetry_1
_geom_angle_site_symmetry_3
_geom_angle
_geom_angle_publ_flag
C5 P1 C18 . . 110.30(10) ?
C5 P1 C24 . . 108.46(10) ?
C18 P1 C24 . . 110.41(11) ?
C5 P1 C4 . . 110.51(10) ?
C18 P1 C4 . . 108.16(11) ?
C24 P1 C4 . . 109.01(11) ?
C14 O1 H33 . . 109.5 ?
C16 C1 C2 . . 120.5(3) ?
C16 C1 H1 . . 119.7 ?
C2 C1 H1 . . 119.7 ?
C1 C2 C3 . . 120.1(3) ?
C1 C2 H2 . . 119.9 ?
C3 C2 H2 . . 119.9 ?
C2 C3 C4 . . 119.7(2) ?
C2 C3 H3 . . 120.1 ?
C4 C3 H3 . . 120.1 ?
C3 C4 C17 . . 119.9(2) ?
C3 C4 P1 . . 120.30(18) ?
C17 C4 P1 . . 119.74(19) ?
C30 C5 C6 . . 119.1(2) ?
C30 C5 P1 . . 120.31(16) ?
C6 C5 P1 . . 120.54(17) ?
C7 C6 C5 . . 121.3(2) ?
C7 C6 H6 . . 119.3 ?
C5 C6 H6 . . 119.3 ?
C6 C7 C14 . . 118.4(2) ?
C6 C7 C8 . . 122.6(2) ?
C14 C7 C8 . . 119.0(2) ?
C15 C8 C9 . . 113.3(3) ?
C15 C8 C7 . . 111.1(2) ?
C9 C8 C7 . . 114.8(2) ?
C15 C8 H8 . . 105.6 ?
C9 C8 H8 . . 105.6 ?
C7 C8 H8 . . 105.6 ?
C8 C9 H9A . . 109.5 ?
C8 C9 H9B . . 109.5 ?
H9A C9 H9B . . 109.5 ?
C8 C9 H9C . . 109.5 ?
H9A C9 H9C . . 109.5 ?
H9B C9 H9C . . 109.5 ?
C11 C10 H10A . . 109.5 ?
C11 C10 H10B . . 109.5 ?
H10A C10 H10B . . 109.5 ?
C11 C10 H10C . . 109.5 ?
H10A C10 H10C . . 109.5 ?
H10B C10 H10C . . 109.5 ?
C12 C11 C10 . . 112.1(3) ?
C12 C11 C13 . . 110.6(2) ?
C10 C11 C13 . . 113.8(2) ?
C12 C11 H11 . . 106.6 ?
C10 C11 H11 . . 106.6 ?
C13 C11 H11 . . 106.6 ?
C11 C12 H12A . . 109.5 ?
C11 C12 H12B . . 109.5 ?
H12A C12 H12B . . 109.5 ?
C11 C12 H12C . . 109.5 ?
H12A C12 H12C . . 109.5 ?
H12B C12 H12C . . 109.5 ?
C30 C13 C14 . . 117.7(2) ?
C30 C13 C11 . . 121.3(2) ?
C14 C13 C11 . . 120.9(2) ?
O1 C14 C13 . . 122.4(2) ?
O1 C14 C7 . . 115.82(19) ?
C13 C14 C7 . . 121.8(2) ?
C8 C15 H15A . . 109.5 ?
C8 C15 H15B . . 109.5 ?
H15A C15 H15B . . 109.5 ?
C8 C15 H15C . . 109.5 ?
H15A C15 H15C . . 109.5 ?
H15B C15 H15C . . 109.5 ?
C1 C16 C17 . . 120.2(3) ?
C1 C16 H16 . . 119.9 ?
C17 C16 H16 . . 119.9 ?
C16 C17 C4 . . 119.5(3) ?
C16 C17 H17 . . 120.3 ?
C4 C17 H17 . . 120.3 ?
C19 C18 C23 . . 118.8(2) ?
C19 C18 P1 . . 121.35(19) ?
C23 C18 P1 . . 119.77(19) ?
C18 C19 C20 . . 119.8(3) ?
C18 C19 H19 . . 120.1 ?
C20 C19 H19 . . 120.1 ?
C21 C20 C19 . . 120.9(3) ?
C21 C20 H20 . . 119.5 ?
C19 C20 H20 . . 119.5 ?
C22 C21 C20 . . 120.0(3) ?
C22 C21 H21 . . 120.0 ?
C20 C21 H21 . . 120.0 ?
C21 C22 C23 . . 120.3(3) ?
C21 C22 H22 . . 119.9 ?
C23 C22 H22 . . 119.9 ?
C22 C23 C18 . . 120.2(3) ?
C22 C23 H23 . . 119.9 ?
C18 C23 H23 . . 119.9 ?
C29 C24 C25 . . 118.7(2) ?
C29 C24 P1 . . 121.12(19) ?
C25 C24 P1 . . 120.13(18) ?
C26 C25 C24 . . 120.8(3) ?
C26 C25 H25 . . 119.6 ?
C24 C25 H25 . . 119.6 ?
C27 C26 C25 . . 119.6(3) ?
C27 C26 H26 . . 120.2 ?
C25 C26 H26 . . 120.2 ?
C28 C27 C26 . . 120.8(3) ?
C28 C27 H27 . . 119.6 ?
C26 C27 H27 . . 119.6 ?
C27 C28 C29 . . 120.1(3) ?
C27 C28 H28 . . 120.0 ?
C29 C28 H28 . . 120.0 ?
C28 C29 C24 . . 119.8(3) ?
C28 C29 H29 . . 120.1 ?
C24 C29 H29 . . 120.1 ?
C13 C30 C5 . . 121.6(2) ?
C13 C30 H30 . . 119.2 ?
C5 C30 H30 . . 119.2 ?

loop_
_geom_bond_atom_site_label_1
_geom_bond_atom_site_label_2
_geom_bond_site_symmetry_2
_geom_bond_distance
_geom_bond_publ_flag
P1 C5 . 1.786(2) ?
P1 C18 . 1.794(2) ?
P1 C24 . 1.795(2) ?
P1 C4 . 1.800(2) ?
O1 C14 . 1.355(3) ?
O1 H33 . 0.84 ?
C1 C16 . 1.370(4) ?
C1 C2 . 1.377(4) ?
C1 H1 . 0.95 ?
C2 C3 . 1.382(3) ?
C2 H2 . 0.95 ?
C3 C4 . 1.386(3) ?
C3 H3 . 0.95 ?
C4 C17 . 1.394(3) ?
C5 C30 . 1.393(3) ?
C5 C6 . 1.398(3) ?
C6 C7 . 1.376(3) ?
C6 H6 . 0.95 ?
C7 C14 . 1.406(3) ?
C7 C8 . 1.518(3) ?
C8 C15 . 1.475(4) ?
C8 C9 . 1.491(4) ?
C8 H8 . 1.0 ?
C9 H9A . 0.98 ?
C9 H9B . 0.98 ?
C9 H9C . 0.98 ?
C10 C11 . 1.513(4) ?
C10 H10A . 0.98 ?
C10 H10B . 0.98 ?
C10 H10C . 0.98 ?
C11 C12 . 1.496(4) ?
C11 C13 . 1.519(3) ?
C11 H11 . 1.0 ?
C12 H12A . 0.98 ?
C12 H12B . 0.98 ?
C12 H12C . 0.98 ?
C13 C30 . 1.385(3) ?
C13 C14 . 1.405(3) ?
C15 H15A . 0.98 ?
C15 H15B . 0.98 ?
C15 H15C . 0.98 ?
C16 C17 . 1.384(4) ?
C16 H16 . 0.95 ?
C17 H17 . 0.95 ?
C18 C19 . 1.373(3) ?
C18 C23 . 1.394(3) ?
C19 C20 . 1.388(4) ?
C19 H19 . 0.95 ?
C20 C21 . 1.359(5) ?
C20 H20 . 0.95 ?
C21 C22 . 1.357(5) ?
C21 H21 . 0.95 ?
C22 C23 . 1.385(4) ?
C22 H22 . 0.95 ?
C23 H23 . 0.95 ?
C24 C29 . 1.390(3) ?
C24 C25 . 1.391(3) ?
C25 C26 . 1.373(4) ?
C25 H25 . 0.95 ?
C26 C27 . 1.368(4) ?
C26 H26 . 0.95 ?
C27 C28 . 1.369(4) ?
C27 H27 . 0.95 ?
C28 C29 . 1.384(4) ?
C28 H28 . 0.95 ?
C29 H29 . 0.95 ?
C30 H30 . 0.95 ?
